data_1519132
loop_
_publ_author_name
'Baker, Paul K.'
'Hursthouse, Michael B.'

_publ_section_title
;
 C23H18I2NO3PW
;
_journal_name_full 'Crystal Structure Report Archive'
_journal_page_first 1190
_journal_year 1993
_chemical_formula_moiety 'C23 H18 I2 N O3 P W'
_chemical_formula_sum 'C23 H18 I2 N O3 P W'
_chemical_formula_weight 825.00
_space_group_IT_number 14
_symmetry_cell_setting monoclinic
_symmetry_space_group_name_Hall '-P 2yn'
_symmetry_space_group_name_H-M 'P 1 21/n 1'
_atom_sites_solution_hydrogens geom
_atom_sites_solution_primary direct
_atom_sites_solution_secondary difmap
_cell_angle_alpha 90.00
_cell_angle_beta 104.50(2)
_cell_angle_gamma 90.00
_cell_formula_units_Z 4
_cell_length_a 11.456(7)
_cell_length_b 10.938(2)
_cell_length_c 20.2783(16)
_cell_measurement_temperature 293(2)
_cell_volume 2460.1(16)
_computing_cell_refinement REFINE
_computing_data_collection 'MADNES (Pflugrath & Messerschmidt, 1989)'
_computing_data_reduction 'ABSURD (Karaulov, 1992)'
_computing_publication_material SHELXL97
_computing_structure_refinement 'SHELXL97 (Sheldrick, 2008)'
_computing_structure_solution 'SIR92 (Altomare, Cascarano, Giacovazzo & Guagliardi, 1993)'
_diffrn_ambient_temperature 293(2)
_diffrn_measured_fraction_theta_full 0.877
_diffrn_measured_fraction_theta_max 0.877
_diffrn_measurement_device_type 'Delft instruments FAST area detector'
_diffrn_measurement_method 'Intensity measurements as described by Darr, Drake, Hursthouse & Malik (1993)'
_diffrn_radiation_monochromator graphite
_diffrn_radiation_source 'rotating anode generator'
_diffrn_radiation_type MoK\a
_diffrn_radiation_wavelength 0.71069
_diffrn_reflns_av_R_equivalents 0.0639
_diffrn_reflns_av_sigmaI/netI 0.1318
_diffrn_reflns_limit_h_max 12
_diffrn_reflns_limit_h_min -9
_diffrn_reflns_limit_k_max 12
_diffrn_reflns_limit_k_min -4
_diffrn_reflns_limit_l_max 22
_diffrn_reflns_limit_l_min -22
_diffrn_reflns_number 7089
_diffrn_reflns_theta_full 24.91
_diffrn_reflns_theta_max 24.91
_diffrn_reflns_theta_min 2.98
_exptl_absorpt_coefficient_mu 7.294
_exptl_absorpt_correction_type none
_exptl_crystal_colour unk
_exptl_crystal_density_diffrn 2.227
_exptl_crystal_density_method 'not measured'
_exptl_crystal_description unk
_exptl_crystal_F_000 1528
_exptl_crystal_size_max 0.2
_exptl_crystal_size_mid 0.2
_exptl_crystal_size_min 0.2
_refine_diff_density_max 1.447
_refine_diff_density_min -2.190
_refine_diff_density_rms 0.268
_refine_ls_extinction_method none
_refine_ls_goodness_of_fit_ref 0.735
_refine_ls_hydrogen_treatment constr
_refine_ls_matrix_type full
_refine_ls_number_parameters 274
_refine_ls_number_reflns 3763
_refine_ls_number_restraints 0
_refine_ls_restrained_S_all 0.735
_refine_ls_R_factor_all 0.0449
_refine_ls_R_factor_gt 0.0404
_refine_ls_shift/su_max 0.000
_refine_ls_shift/su_mean 0.000
_refine_ls_structure_factor_coef Fsqd
_refine_ls_weighting_details 'calc w=1/[\s^2^(Fo^2^)+(0.0000P)^2^+0.0000P] where P=(Fo^2^+2Fc^2^)/3'
_refine_ls_weighting_scheme calc
_refine_ls_wR_factor_gt 0.1064
_refine_ls_wR_factor_ref 0.1114
_reflns_number_gt 3276
_reflns_number_total 3763
_reflns_threshold_expression >2\s(I)
_cod_data_source_file eCrystal-1190.cif
_cod_data_source_block s92
_cod_depositor_comments
;
Citation :
Baker, Paul K. and Hursthouse, Michael B. (1993) 
University of Southampton, Crystal Structure Report Archive. 
(doi:10.5258/ecrystals/1190)

http://ecrystals.chem.soton.ac.uk/1190/
;
_cod_original_sg_symbol_H-M P2(1)/n
_cod_database_code 1519132

loop_
_symmetry_equiv_pos_as_xyz
'x, y, z'
'-x+1/2, y+1/2, -z+1/2'
'-x, -y, -z'
'x-1/2, -y-1/2, z-1/2'

loop_
_atom_site_label
_atom_site_type_symbol
_atom_site_fract_x
_atom_site_fract_y
_atom_site_fract_z
_atom_site_U_iso_or_equiv
_atom_site_adp_type
_atom_site_occupancy
_atom_site_symmetry_multiplicity
_atom_site_calc_flag
_atom_site_refinement_flags
_atom_site_disorder_assembly
_atom_site_disorder_group
W1 W 0.15789(3) 0.24878(3) 0.127997(17) 0.01220(15) Uani 1 1 d . . .
I1 I 0.03750(5) 0.16762(6) 0.22761(3) 0.02368(19) Uani 1 1 d . . .
I2 I 0.28738(5) 0.02354(5) 0.14532(3) 0.02144(18) Uani 1 1 d . . .
P1 P 0.3230(2) 0.3175(2) 0.07095(11) 0.0139(5) Uani 1 1 d . . .
N1 N 0.2985(6) 0.3059(7) 0.2157(4) 0.0180(17) Uani 1 1 d . . .
O1 O 0.0353(5) 0.3596(6) -0.0137(3) 0.0258(16) Uani 1 1 d . . .
O2 O 0.0177(6) 0.4834(6) 0.1558(4) 0.0328(17) Uani 1 1 d . . .
O3 O -0.0380(6) 0.0618(6) 0.0539(3) 0.0286(16) Uani 1 1 d . . .
C1 C 0.0826(8) 0.3201(9) 0.0380(5) 0.0202(15) Uani 1 1 d . . .
C2 C 0.0699(8) 0.3984(9) 0.1473(4) 0.022(2) Uani 1 1 d . . .
C3 C 0.0323(8) 0.1309(9) 0.0793(5) 0.0202(15) Uani 1 1 d . . .
C4 C 0.3751(8) 0.3110(8) 0.2643(5) 0.018(2) Uani 1 1 d . . .
C5 C 0.4764(9) 0.3111(10) 0.3230(5) 0.029(2) Uani 1 1 d . . .
H5A H 0.4971 0.2284 0.3371 0.044 Uiso 1 1 calc R . .
H5B H 0.4557 0.3552 0.3594 0.044 Uiso 1 1 calc R . .
H5C H 0.5440 0.3498 0.3116 0.044 Uiso 1 1 calc R . .
C7 C 0.3398(9) 0.2344(8) -0.0040(5) 0.016(2) Uani 1 1 d . . .
C8 C 0.2588(8) 0.1436(8) -0.0327(4) 0.0160(19) Uani 1 1 d . . .
H8 H 0.1946 0.1254 -0.0140 0.019 Uiso 1 1 calc R . .
C9 C 0.2731(9) 0.0796(9) -0.0894(4) 0.025(2) Uani 1 1 d . . .
H9 H 0.2201 0.0171 -0.1082 0.030 Uiso 1 1 calc R . .
C10 C 0.3681(8) 0.1106(9) -0.1175(4) 0.022(2) Uani 1 1 d . . .
H10 H 0.3780 0.0683 -0.1555 0.026 Uiso 1 1 calc R . .
C11 C 0.4469(9) 0.2016(10) -0.0906(5) 0.026(2) Uani 1 1 d . . .
H11 H 0.5088 0.2227 -0.1107 0.031 Uiso 1 1 calc R . .
C12 C 0.4335(9) 0.2624(8) -0.0328(5) 0.020(2) Uani 1 1 d . . .
H12 H 0.4884 0.3229 -0.0133 0.025 Uiso 1 1 calc R . .
C13 C 0.4791(8) 0.3220(8) 0.1236(4) 0.0161(19) Uani 1 1 d . . .
C14 C 0.5447(8) 0.2136(10) 0.1367(5) 0.024(2) Uani 1 1 d . . .
H14 H 0.5106 0.1416 0.1162 0.029 Uiso 1 1 calc R . .
C15 C 0.6585(9) 0.2110(10) 0.1792(5) 0.030(2) Uani 1 1 d . . .
H15 H 0.7001 0.1375 0.1883 0.036 Uiso 1 1 calc R . .
C16 C 0.7111(9) 0.3185(11) 0.2085(5) 0.035(3) Uani 1 1 d . . .
H16 H 0.7880 0.3175 0.2376 0.042 Uiso 1 1 calc R . .
C17 C 0.6492(9) 0.4265(11) 0.1942(5) 0.037(3) Uani 1 1 d . . .
H17 H 0.6849 0.4991 0.2130 0.045 Uiso 1 1 calc R . .
C18 C 0.5349(8) 0.4280(10) 0.1525(5) 0.027(2) Uani 1 1 d . . .
H18 H 0.4940 0.5020 0.1434 0.033 Uiso 1 1 calc R . .
C19 C 0.2923(7) 0.4766(8) 0.0448(4) 0.0156(19) Uani 1 1 d . . .
C20 C 0.2756(8) 0.5175(9) -0.0229(5) 0.026(2) Uani 1 1 d . . .
H20 H 0.2815 0.4631 -0.0571 0.031 Uiso 1 1 calc R . .
C21 C 0.2510(8) 0.6369(10) -0.0374(5) 0.031(3) Uani 1 1 d . . .
H21 H 0.2395 0.6630 -0.0823 0.037 Uiso 1 1 calc R . .
C22 C 0.2424(9) 0.7210(10) 0.0115(6) 0.033(3) Uani 1 1 d . . .
H22 H 0.2274 0.8030 0.0003 0.039 Uiso 1 1 calc R . .
C23 C 0.2564(8) 0.6813(9) 0.0773(6) 0.027(2) Uani 1 1 d . . .
H23 H 0.2500 0.7370 0.1109 0.032 Uiso 1 1 calc R . .
C24 C 0.2801(8) 0.5589(9) 0.0945(5) 0.022(2) Uani 1 1 d . . .
H24 H 0.2877 0.5327 0.1390 0.026 Uiso 1 1 calc R . .

loop_
_atom_site_aniso_label
_atom_site_aniso_U_11
_atom_site_aniso_U_22
_atom_site_aniso_U_33
_atom_site_aniso_U_23
_atom_site_aniso_U_13
_atom_site_aniso_U_12
W1 0.0102(3) 0.0120(2) 0.0144(2) 0.00025(13) 0.00302(17) -0.00043(12)
I1 0.0223(4) 0.0288(4) 0.0236(3) 0.0062(3) 0.0127(3) 0.0016(3)
I2 0.0199(4) 0.0137(3) 0.0323(4) 0.0034(3) 0.0095(3) 0.0024(2)
P1 0.0102(12) 0.0149(11) 0.0170(11) -0.0029(9) 0.0039(9) -0.0022(9)
N1 0.013(4) 0.025(4) 0.018(4) -0.008(3) 0.008(3) -0.003(3)
O1 0.013(4) 0.040(4) 0.023(4) 0.011(3) 0.003(3) -0.004(3)
O2 0.033(4) 0.022(4) 0.046(4) -0.010(3) 0.014(3) 0.008(3)
O3 0.020(4) 0.028(4) 0.034(4) -0.005(3) 0.002(3) -0.009(3)
C1 0.010(4) 0.022(4) 0.026(4) 0.003(3) 0.002(3) 0.000(3)
C2 0.019(5) 0.027(6) 0.020(5) -0.002(4) 0.008(4) -0.011(4)
C3 0.010(4) 0.022(4) 0.026(4) 0.003(3) 0.002(3) 0.000(3)
C4 0.018(5) 0.011(5) 0.027(5) -0.009(4) 0.008(4) 0.002(4)
C5 0.026(6) 0.031(6) 0.024(5) -0.003(5) -0.007(4) -0.004(5)
C7 0.018(6) 0.017(5) 0.014(5) 0.000(4) 0.004(4) 0.000(4)
C8 0.009(5) 0.017(5) 0.023(5) -0.006(4) 0.007(4) -0.002(4)
C9 0.026(6) 0.025(5) 0.020(5) -0.005(4) -0.004(4) 0.000(4)
C10 0.024(6) 0.036(6) 0.010(4) -0.004(4) 0.011(4) 0.003(5)
C11 0.017(5) 0.040(6) 0.024(5) -0.008(5) 0.012(4) -0.001(5)
C12 0.019(6) 0.025(5) 0.020(5) -0.006(4) 0.008(4) -0.010(4)
C13 0.010(5) 0.024(5) 0.016(4) -0.004(4) 0.005(3) 0.000(4)
C14 0.016(6) 0.022(5) 0.033(6) 0.005(5) 0.002(4) -0.001(4)
C15 0.015(6) 0.031(6) 0.044(6) 0.005(5) 0.006(5) 0.000(5)
C16 0.026(6) 0.057(8) 0.020(5) -0.019(5) 0.000(4) 0.011(5)
C17 0.016(6) 0.047(7) 0.047(7) -0.029(6) 0.004(5) 0.002(5)
C18 0.021(6) 0.031(6) 0.028(5) -0.013(5) 0.003(4) 0.004(4)
C19 0.009(5) 0.016(5) 0.020(5) 0.004(4) 0.000(3) -0.003(3)
C20 0.014(5) 0.032(6) 0.034(6) -0.005(5) 0.010(4) -0.005(4)
C21 0.019(6) 0.033(6) 0.038(6) 0.021(5) 0.001(4) 0.000(4)
C22 0.015(6) 0.018(5) 0.059(8) 0.013(6) -0.003(5) -0.002(4)
C23 0.014(5) 0.012(5) 0.052(7) -0.007(5) 0.005(4) -0.002(4)
C24 0.007(5) 0.028(5) 0.029(5) -0.004(4) 0.003(4) -0.005(4)

loop_
_atom_type_symbol
_atom_type_description
_atom_type_scat_dispersion_real
_atom_type_scat_dispersion_imag
_atom_type_scat_source
C C 0.0033 0.0016 'International Tables Vol C Tables 4.2.6.8 and 6.1.1.4'
H H 0.0000 0.0000 'International Tables Vol C Tables 4.2.6.8 and 6.1.1.4'
O O 0.0106 0.0060 'International Tables Vol C Tables 4.2.6.8 and 6.1.1.4'
N N 0.0061 0.0033 'International Tables Vol C Tables 4.2.6.8 and 6.1.1.4'
P P 0.1023 0.0942 'International Tables Vol C Tables 4.2.6.8 and 6.1.1.4'
I I -0.4742 1.8119 'International Tables Vol C Tables 4.2.6.8 and 6.1.1.4'
W W -0.8490 6.8722 'International Tables Vol C Tables 4.2.6.8 and 6.1.1.4'

loop_
_geom_angle_atom_site_label_1
_geom_angle_atom_site_label_2
_geom_angle_atom_site_label_3
_geom_angle
_geom_angle_site_symmetry_1
_geom_angle_site_symmetry_3
C1 W1 C3 72.8(4) . .
C1 W1 C2 74.6(4) . .
C3 W1 C2 106.7(4) . .
C1 W1 N1 134.9(3) . .
C3 W1 N1 152.2(3) . .
C2 W1 N1 84.9(3) . .
C1 W1 P1 70.6(3) . .
C3 W1 P1 119.2(3) . .
C2 W1 P1 108.1(3) . .
N1 W1 P1 78.8(2) . .
C1 W1 I2 123.3(3) . .
C3 W1 I2 78.0(3) . .
C2 W1 I2 161.7(3) . .
N1 W1 I2 83.8(2) . .
P1 W1 I2 83.64(6) . .
C1 W1 I1 126.9(3) . .
C3 W1 I1 74.5(3) . .
C2 W1 I1 76.2(3) . .
N1 W1 I1 84.32(19) . .
P1 W1 I1 161.99(5) . .
I2 W1 I1 88.44(3) . .
C7 P1 C19 106.6(4) . .
C7 P1 C13 101.9(4) . .
C19 P1 C13 103.4(4) . .
C7 P1 W1 118.3(3) . .
C19 P1 W1 107.5(3) . .
C13 P1 W1 117.7(3) . .
C4 N1 W1 166.0(7) . .
O1 C1 W1 177.6(8) . .
O2 C2 W1 177.5(8) . .
O3 C3 W1 177.5(8) . .
N1 C4 C5 175.7(10) . .
C4 C5 H5A 109.5 . .
C4 C5 H5B 109.5 . .
H5A C5 H5B 109.5 . .
C4 C5 H5C 109.5 . .
H5A C5 H5C 109.5 . .
H5B C5 H5C 109.5 . .
C12 C7 C8 119.5(9) . .
C12 C7 P1 119.9(7) . .
C8 C7 P1 120.6(7) . .
C7 C8 C9 120.2(9) . .
C7 C8 H8 119.9 . .
C9 C8 H8 119.9 . .
C8 C9 C10 118.9(9) . .
C8 C9 H9 120.6 . .
C10 C9 H9 120.6 . .
C11 C10 C9 121.5(9) . .
C11 C10 H10 119.3 . .
C9 C10 H10 119.3 . .
C10 C11 C12 119.0(9) . .
C10 C11 H11 120.5 . .
C12 C11 H11 120.5 . .
C7 C12 C11 120.9(9) . .
C7 C12 H12 119.5 . .
C11 C12 H12 119.5 . .
C18 C13 C14 117.6(9) . .
C18 C13 P1 123.2(7) . .
C14 C13 P1 119.2(7) . .
C15 C14 C13 121.3(10) . .
C15 C14 H14 119.3 . .
C13 C14 H14 119.3 . .
C14 C15 C16 119.7(10) . .
C14 C15 H15 120.2 . .
C16 C15 H15 120.2 . .
C17 C16 C15 119.6(10) . .
C17 C16 H16 120.2 . .
C15 C16 H16 120.2 . .
C18 C17 C16 120.3(10) . .
C18 C17 H17 119.8 . .
C16 C17 H17 119.8 . .
C17 C18 C13 121.4(10) . .
C17 C18 H18 119.3 . .
C13 C18 H18 119.3 . .
C24 C19 C20 119.2(9) . .
C24 C19 P1 117.1(7) . .
C20 C19 P1 123.7(7) . .
C21 C20 C19 119.3(10) . .
C21 C20 H20 120.3 . .
C19 C20 H20 120.3 . .
C20 C21 C22 122.5(10) . .
C20 C21 H21 118.8 . .
C22 C21 H21 118.8 . .
C23 C22 C21 118.5(10) . .
C23 C22 H22 120.8 . .
C21 C22 H22 120.8 . .
C22 C23 C24 121.0(10) . .
C22 C23 H23 119.5 . .
C24 C23 H23 119.5 . .
C19 C24 C23 119.5(9) . .
C19 C24 H24 120.3 . .
C23 C24 H24 120.3 . .

loop_
_geom_bond_atom_site_label_1
_geom_bond_atom_site_label_2
_geom_bond_distance
_geom_bond_site_symmetry_2
W1 C1 1.974(9) .
W1 C3 1.999(9) .
W1 C2 2.011(10) .
W1 N1 2.170(7) .
W1 P1 2.564(3) .
W1 I2 2.8519(9) .
W1 I1 2.8576(10) .
P1 C7 1.823(9) .
P1 C19 1.827(9) .
P1 C13 1.840(9) .
N1 C4 1.146(11) .
O1 C1 1.138(10) .
O2 C2 1.142(11) .
O3 C3 1.130(11) .
C4 C5 1.439(13) .
C5 H5A 0.9600 .
C5 H5B 0.9600 .
C5 H5C 0.9600 .
C7 C12 1.378(14) .
C7 C8 1.383(12) .
C8 C9 1.390(13) .
C8 H8 0.9300 .
C9 C10 1.391(13) .
C9 H9 0.9300 .
C10 C11 1.363(14) .
C10 H10 0.9300 .
C11 C12 1.389(13) .
C11 H11 0.9300 .
C12 H12 0.9300 .
C13 C18 1.381(13) .
C13 C14 1.393(13) .
C14 C15 1.371(13) .
C14 H14 0.9300 .
C15 C16 1.386(15) .
C15 H15 0.9300 .
C16 C17 1.371(15) .
C16 H16 0.9300 .
C17 C18 1.369(13) .
C17 H17 0.9300 .
C18 H18 0.9300 .
C19 C24 1.385(13) .
C19 C20 1.410(13) .
C20 C21 1.353(14) .
C20 H20 0.9300 .
C21 C22 1.375(16) .
C21 H21 0.9300 .
C22 C23 1.374(15) .
C22 H22 0.9300 .
C23 C24 1.393(13) .
C23 H23 0.9300 .
C24 H24 0.9300 .
